data_7002471
loop_
_publ_author_name
'Grant, Gregory J.'
'Benefield, Desir\'ee A.'
'VanDerveer, Donald G.'

_publ_section_title
;
 Thiacrown PtII complexes with group 15 donor ligands:
 pentacoordination in Pt(II) complexes
;
_journal_coden_ASTM DTARAF
_journal_issue 40
_journal_name_full 'Dalton Transactions'
_journal_page_first 8605
_journal_page_last 8615
_journal_paper_doi 10.1039/b909875e
_journal_year 2009
_chemical_formula_sum 'C44 H48 F12 N2 O4 P2 Pt S3 Sb2'
_chemical_formula_weight 1493.55
_chemical_name_common (Pt(9S3)(SbPH3)2)(PF6)2
_space_group_IT_number 2
_symmetry_cell_setting triclinic
_symmetry_space_group_name_Hall '-P 1'
_symmetry_space_group_name_H-M 'P -1'
_atom_sites_solution_hydrogens geom
_atom_sites_solution_primary direct
_atom_sites_solution_secondary difmap
_audit_creation_method SHELXL-97
_cell_angle_alpha 93.67(3)
_cell_angle_beta 93.94(3)
_cell_angle_gamma 91.84(3)
_cell_formula_units_Z 2
_cell_length_a 12.893(3)
_cell_length_b 13.110(3)
_cell_length_c 15.374(3)
_cell_measurement_reflns_used 9578
_cell_measurement_temperature 163(2)
_cell_measurement_theta_max 26.7225
_cell_measurement_theta_min 2.9940
_cell_volume 2585.4(10)
_computing_cell_refinement 'CrystalClear (Rigaku/MSC,2001)'
_computing_data_collection 'CrystalClear (Rigaku/MSC,2001)'
_computing_data_reduction 'CrystalClear (Rigaku/MSC,2001)'
_computing_molecular_graphics 'SHELXTL 6.10 (Sheldrick,2008)'
_computing_publication_material 'SHELXTL 6.10 (Sheldrick,2008)'
_computing_structure_refinement 'SHELXTL 6.10 (Sheldrick,2008)'
_computing_structure_solution 'SHELXTL 6.10 (Sheldrick,2008)'
_diffrn_ambient_temperature 163(2)
_diffrn_detector_area_resol_mean 14.6306
_diffrn_measured_fraction_theta_full 0.985
_diffrn_measured_fraction_theta_max 0.985
_diffrn_measurement_details
;
scan:
Number of images: 260
Slice: -40.0000 - 90.0000
Image width: 0.5000
Exp time: 10.0000
Rotation axis: Omega
Omega: 0.0000
Chi: 45.0000
Phi: 0.0000
XTD: 27.6419
2theta: 0.8134
scan:
Number of images: 280
Slice: -60.0000 - 80.0000
Image width: 0.5000
Exp time: 10.0000
Rotation axis: Omega
Omega: 0.0000
Chi: 45.0000
Phi: 90.0000
XTD: 27.6419
2theta: 0.8134

;
_diffrn_measurement_device
;
Rigaku AFC8S Mercury CCD
;
_diffrn_measurement_device_details
;
AFC8: Eulerian 3 circle
;
_diffrn_measurement_method omega
_diffrn_radiation_detector CCD
_diffrn_radiation_monochromator 'Graphite Monochromator'
_diffrn_radiation_source 'Sealed Tube'
_diffrn_radiation_type MoK\a
_diffrn_radiation_wavelength 0.71073
_diffrn_reflns_av_R_equivalents 0.0219
_diffrn_reflns_av_sigmaI/netI 0.0350
_diffrn_reflns_limit_h_max 16
_diffrn_reflns_limit_h_min -14
_diffrn_reflns_limit_k_max 16
_diffrn_reflns_limit_k_min -16
_diffrn_reflns_limit_l_max 19
_diffrn_reflns_limit_l_min -19
_diffrn_reflns_number 23669
_diffrn_reflns_reduction_process 'Lp corrections applied'
_diffrn_reflns_theta_full 26.71
_diffrn_reflns_theta_max 26.71
_diffrn_reflns_theta_min 2.99
_diffrn_standards_decay_% 0
_diffrn_standards_interval_count 0
_diffrn_standards_interval_time 0
_diffrn_standards_number 0
_exptl_absorpt_coefficient_mu 4.005
_exptl_absorpt_correction_T_max 0.4670
_exptl_absorpt_correction_T_min 0.3951
_exptl_absorpt_correction_type multi-scan
_exptl_absorpt_process_details 'Jacobson, R., (1998)'
_exptl_crystal_colour red
_exptl_crystal_density_diffrn 1.918
_exptl_crystal_density_method 'not measured'
_exptl_crystal_description chip
_exptl_crystal_F_000 1448
_exptl_crystal_size_max 0.39
_exptl_crystal_size_mid 0.36
_exptl_crystal_size_min 0.19
_refine_diff_density_max 2.626
_refine_diff_density_min -1.356
_refine_diff_density_rms 0.125
_refine_ls_extinction_coef 0.00117(9)
_refine_ls_extinction_expression Fc^*^=kFc[1+0.001xFc^2^\l^3^/sin(2\q)]^-1/4^
_refine_ls_extinction_method SHELXL
_refine_ls_goodness_of_fit_ref 1.083
_refine_ls_hydrogen_treatment constr
_refine_ls_matrix_type full
_refine_ls_number_parameters 634
_refine_ls_number_reflns 10830
_refine_ls_number_restraints 0
_refine_ls_restrained_S_all 1.083
_refine_ls_R_factor_all 0.0406
_refine_ls_R_factor_gt 0.0341
_refine_ls_shift/su_max 0.002
_refine_ls_shift/su_mean 0.000
_refine_ls_structure_factor_coef Fsqd
_refine_ls_weighting_details 'calc w=1/[\s^2^(Fo^2^)+(0.0332P)^2^+4.3404P] where P=(Fo^2^+2Fc^2^)/3'
_refine_ls_weighting_scheme calc
_refine_ls_wR_factor_gt 0.0729
_refine_ls_wR_factor_ref 0.0773
_reflns_number_gt 9559
_reflns_number_total 10830
_reflns_threshold_expression >2sigma(I)
_cod_data_source_file B909875E.txt
_cod_data_source_block pt9s3sbph32
_cod_original_cell_volume 2585.6(9)
_cod_original_sg_symbol_H-M P-1
_cod_database_code 7002471

loop_
_symmetry_equiv_pos_as_xyz
'x, y, z'
'-x, -y, -z'

loop_
_atom_site_label
_atom_site_type_symbol
_atom_site_fract_x
_atom_site_fract_y
_atom_site_fract_z
_atom_site_U_iso_or_equiv
_atom_site_adp_type
_atom_site_occupancy
_atom_site_symmetry_multiplicity
_atom_site_calc_flag
_atom_site_refinement_flags
_atom_site_disorder_assembly
_atom_site_disorder_group
Pt1 Pt 0.224540(12) 0.225105(12) 0.214214(10) 0.01808(6) Uani 1 1 d . . .
Sb1 Sb 0.32711(2) 0.33445(2) 0.334827(18) 0.01963(7) Uani 1 1 d . . .
Sb2 Sb 0.12068(2) 0.14013(2) 0.326390(19) 0.02030(7) Uani 1 1 d . . .
S1 S 0.07288(9) 0.26101(9) 0.11038(8) 0.0271(2) Uani 1 1 d . . .
S4 S 0.23306(9) 0.06221(8) 0.12794(7) 0.0243(2) Uani 1 1 d . . .
S7 S 0.33248(8) 0.29839(8) 0.11891(7) 0.0218(2) Uani 1 1 d . . .
C2 C 0.0728(4) 0.1534(4) 0.0293(3) 0.0328(11) Uani 1 1 d . . .
H2A H 0.0034 0.1420 0.0027 0.039 Uiso 1 1 calc R . .
H2B H 0.1167 0.1716 -0.0157 0.039 Uiso 1 1 calc R . .
C3 C 0.1088(4) 0.0549(4) 0.0639(3) 0.0316(11) Uani 1 1 d . . .
H3A H 0.1133 0.0058 0.0154 0.038 Uiso 1 1 calc R . .
H3B H 0.0567 0.0293 0.0995 0.038 Uiso 1 1 calc R . .
C5 C 0.3210(4) 0.0953(4) 0.0442(3) 0.0273(10) Uani 1 1 d . . .
H5A H 0.3614 0.0371 0.0300 0.033 Uiso 1 1 calc R . .
H5B H 0.2801 0.1101 -0.0077 0.033 Uiso 1 1 calc R . .
C6 C 0.3937(4) 0.1856(4) 0.0718(3) 0.0285(10) Uani 1 1 d . . .
H6A H 0.4285 0.2049 0.0218 0.034 Uiso 1 1 calc R . .
H6B H 0.4457 0.1645 0.1139 0.034 Uiso 1 1 calc R . .
C8 C 0.2470(4) 0.3354(4) 0.0279(3) 0.0311(11) Uani 1 1 d . . .
H8A H 0.2772 0.3948 0.0046 0.037 Uiso 1 1 calc R . .
H8B H 0.2429 0.2812 -0.0174 0.037 Uiso 1 1 calc R . .
C9 C 0.1373(4) 0.3588(4) 0.0522(3) 0.0315(11) Uani 1 1 d . . .
H9A H 0.0954 0.3691 -0.0004 0.038 Uiso 1 1 calc R . .
H9B H 0.1403 0.4219 0.0877 0.038 Uiso 1 1 calc R . .
C10 C 0.4890(4) 0.3180(3) 0.3226(3) 0.0237(9) Uani 1 1 d . . .
C11 C 0.5234(4) 0.2225(4) 0.2947(3) 0.0299(10) Uani 1 1 d . . .
H11 H 0.4742 0.1665 0.2799 0.036 Uiso 1 1 calc R . .
C12 C 0.6298(4) 0.2085(4) 0.2883(4) 0.0347(11) Uani 1 1 d . . .
H12 H 0.6539 0.1430 0.2685 0.042 Uiso 1 1 calc R . .
C13 C 0.7004(4) 0.2896(4) 0.3107(4) 0.0399(13) Uani 1 1 d . . .
H13 H 0.7735 0.2798 0.3072 0.048 Uiso 1 1 calc R . .
C14 C 0.6663(4) 0.3835(4) 0.3379(4) 0.0408(13) Uani 1 1 d . . .
H14 H 0.7156 0.4395 0.3524 0.049 Uiso 1 1 calc R . .
C15 C 0.5610(4) 0.3983(4) 0.3446(3) 0.0312(11) Uani 1 1 d . . .
H15 H 0.5378 0.4640 0.3645 0.037 Uiso 1 1 calc R . .
C16 C 0.3075(4) 0.4943(3) 0.3338(3) 0.0258(9) Uani 1 1 d . . .
C17 C 0.3504(4) 0.5606(4) 0.4020(4) 0.0370(12) Uani 1 1 d . . .
H17 H 0.3863 0.5342 0.4520 0.044 Uiso 1 1 calc R . .
C18 C 0.3407(5) 0.6656(4) 0.3969(5) 0.0484(16) Uani 1 1 d . . .
H18 H 0.3707 0.7117 0.4437 0.058 Uiso 1 1 calc R . .
C19 C 0.2889(5) 0.7040(4) 0.3263(4) 0.0449(14) Uani 1 1 d . . .
H19 H 0.2841 0.7766 0.3230 0.054 Uiso 1 1 calc R . .
C20 C 0.2442(6) 0.6390(5) 0.2606(4) 0.0517(16) Uani 1 1 d . . .
H20 H 0.2062 0.6658 0.2117 0.062 Uiso 1 1 calc R . .
C21 C 0.2536(5) 0.5337(4) 0.2641(4) 0.0397(13) Uani 1 1 d . . .
H21 H 0.2222 0.4883 0.2175 0.048 Uiso 1 1 calc R . .
C22 C 0.3183(4) 0.3112(3) 0.4691(3) 0.0249(9) Uani 1 1 d . . .
C23 C 0.2378(4) 0.3519(4) 0.5151(3) 0.0311(10) Uani 1 1 d . . .
H23 H 0.1856 0.3909 0.4862 0.037 Uiso 1 1 calc R . .
C24 C 0.2343(4) 0.3352(4) 0.6036(3) 0.0385(12) Uani 1 1 d . . .
H24 H 0.1790 0.3625 0.6357 0.046 Uiso 1 1 calc R . .
C25 C 0.3098(5) 0.2798(5) 0.6452(3) 0.0416(13) Uani 1 1 d . . .
H25 H 0.3066 0.2684 0.7060 0.050 Uiso 1 1 calc R . .
C26 C 0.3897(4) 0.2407(4) 0.5999(4) 0.0389(12) Uani 1 1 d . . .
H26 H 0.4425 0.2032 0.6296 0.047 Uiso 1 1 calc R . .
C27 C 0.3946(4) 0.2550(4) 0.5116(3) 0.0324(11) Uani 1 1 d . . .
H27 H 0.4497 0.2266 0.4800 0.039 Uiso 1 1 calc R . .
C28 C 0.0220(4) 0.2344(4) 0.3972(3) 0.0257(9) Uani 1 1 d . . .
C29 C 0.0119(4) 0.3357(4) 0.3784(3) 0.0284(10) Uani 1 1 d . . .
H29 H 0.0481 0.3626 0.3319 0.034 Uiso 1 1 calc R . .
C30 C -0.0501(4) 0.3981(4) 0.4266(4) 0.0356(12) Uani 1 1 d . . .
H30 H -0.0576 0.4681 0.4132 0.043 Uiso 1 1 calc R . .
C31 C -0.1011(5) 0.3600(5) 0.4937(4) 0.0453(14) Uani 1 1 d . . .
H31 H -0.1419 0.4045 0.5285 0.054 Uiso 1 1 calc R . .
C32 C -0.0945(5) 0.2588(5) 0.5119(4) 0.0519(16) Uani 1 1 d . . .
H32 H -0.1316 0.2327 0.5582 0.062 Uiso 1 1 calc R . .
C33 C -0.0337(4) 0.1945(4) 0.4626(4) 0.0372(12) Uani 1 1 d . . .
H33 H -0.0303 0.1234 0.4736 0.045 Uiso 1 1 calc R . .
C34 C 0.0145(4) 0.0217(3) 0.2757(3) 0.0257(9) Uani 1 1 d . . .
C35 C -0.0822(4) 0.0462(4) 0.2394(4) 0.0381(12) Uani 1 1 d . . .
H35 H -0.0997 0.1166 0.2366 0.046 Uiso 1 1 calc R . .
C36 C -0.1544(5) -0.0310(5) 0.2069(4) 0.0470(15) Uani 1 1 d . . .
H36 H -0.2217 -0.0140 0.1826 0.056 Uiso 1 1 calc R . .
C37 C -0.1278(5) -0.1318(5) 0.2102(4) 0.0505(16) Uani 1 1 d . . .
H37 H -0.1771 -0.1852 0.1879 0.061 Uiso 1 1 calc R . .
C38 C -0.0318(6) -0.1564(5) 0.2448(5) 0.064(2) Uani 1 1 d . . .
H38 H -0.0142 -0.2269 0.2467 0.076 Uiso 1 1 calc R . .
C39 C 0.0404(5) -0.0797(4) 0.2773(5) 0.0515(17) Uani 1 1 d . . .
H39 H 0.1080 -0.0972 0.3007 0.062 Uiso 1 1 calc R . .
C44 C 0.3700(4) -0.0373(4) 0.4354(4) 0.0392(12) Uani 1 1 d . . .
H44 H 0.4291 -0.0693 0.4122 0.047 Uiso 1 1 calc R . .
C40 C 0.2183(4) 0.0625(3) 0.4152(3) 0.0245(9) Uani 1 1 d . . .
C41 C 0.1988(4) 0.0552(4) 0.5019(3) 0.0330(11) Uani 1 1 d . . .
H41 H 0.1393 0.0866 0.5247 0.040 Uiso 1 1 calc R . .
C42 C 0.2657(5) 0.0021(5) 0.5558(4) 0.0428(13) Uani 1 1 d . . .
H42 H 0.2528 -0.0022 0.6162 0.051 Uiso 1 1 calc R . .
C43 C 0.3511(5) -0.0446(4) 0.5225(4) 0.0441(14) Uani 1 1 d . . .
H43 H 0.3970 -0.0818 0.5598 0.053 Uiso 1 1 calc R . .
C45 C 0.3037(4) 0.0159(3) 0.3819(3) 0.0289(10) Uani 1 1 d . . .
H45 H 0.3167 0.0207 0.3215 0.035 Uiso 1 1 calc R . .
P1 P 0.52275(10) 0.91049(10) 0.17374(8) 0.0282(3) Uani 1 1 d . . .
F1 F 0.5915(3) 0.9413(3) 0.2623(2) 0.0456(8) Uani 1 1 d . . .
F2 F 0.4369(3) 0.9893(3) 0.2029(2) 0.0502(9) Uani 1 1 d . . .
F3 F 0.4550(3) 0.8803(3) 0.0848(2) 0.0463(8) Uani 1 1 d . . .
F4 F 0.5795(3) 1.0008(2) 0.1274(2) 0.0467(8) Uani 1 1 d . . .
F5 F 0.6110(3) 0.8350(3) 0.1433(2) 0.0473(8) Uani 1 1 d . . .
F6 F 0.4672(3) 0.8212(3) 0.2195(3) 0.0587(10) Uani 1 1 d . . .
P2 P 0.91902(13) 0.53209(11) 0.18222(10) 0.0402(3) Uani 1 1 d . . .
F7 F 0.9533(3) 0.5901(3) 0.2747(2) 0.0578(10) Uani 1 1 d . . .
F8 F 0.8880(4) 0.4749(3) 0.0899(3) 0.0763(14) Uani 1 1 d . . .
F9 F 0.9994(4) 0.6043(3) 0.1375(3) 0.0728(12) Uani 1 1 d . . .
F10 F 1.0122(4) 0.4575(3) 0.2008(3) 0.0758(14) Uani 1 1 d . . .
F11 F 0.8429(4) 0.4629(5) 0.2286(3) 0.107(2) Uani 1 1 d . . .
F12 F 0.8368(4) 0.6164(4) 0.1646(3) 0.0900(16) Uani 1 1 d . . .
N1 N 0.7888(5) 0.2064(5) 0.0183(5) 0.0655(17) Uani 1 1 d . . .
O1 O 0.8281(5) 0.2143(6) -0.0509(5) 0.101(2) Uani 1 1 d . . .
O2 O 0.8085(5) 0.1415(4) 0.0665(5) 0.0859(18) Uani 1 1 d . . .
C46 C 0.7134(7) 0.2828(7) 0.0465(9) 0.109(4) Uani 1 1 d . . .
H46A H 0.6494 0.2483 0.0577 0.164 Uiso 1 1 calc R . .
H46B H 0.7006 0.3289 0.0012 0.164 Uiso 1 1 calc R . .
H46C H 0.7415 0.3206 0.0988 0.164 Uiso 1 1 calc R . .
N2 N 0.5229(5) 0.4195(4) 0.9108(4) 0.0503(13) Uani 1 1 d . . .
O3 O 0.4880(4) 0.3825(4) 0.9751(3) 0.0625(13) Uani 1 1 d . . .
O4 O 0.6137(4) 0.4505(4) 0.9097(4) 0.0753(16) Uani 1 1 d . . .
C47 C 0.4540(9) 0.4264(8) 0.8332(6) 0.092(3) Uani 1 1 d . . .
H47A H 0.4410 0.4969 0.8248 0.139 Uiso 1 1 calc R . .
H47B H 0.3895 0.3902 0.8399 0.139 Uiso 1 1 calc R . .
H47C H 0.4858 0.3967 0.7834 0.139 Uiso 1 1 calc R . .

loop_
_atom_site_aniso_label
_atom_site_aniso_U_11
_atom_site_aniso_U_22
_atom_site_aniso_U_33
_atom_site_aniso_U_23
_atom_site_aniso_U_13
_atom_site_aniso_U_12
Pt1 0.01872(9) 0.02038(9) 0.01497(9) -0.00038(6) 0.00220(6) -0.00085(6)
Sb1 0.02068(14) 0.02178(14) 0.01593(14) -0.00108(10) 0.00087(11) -0.00136(10)
Sb2 0.02068(14) 0.02251(14) 0.01799(14) 0.00174(11) 0.00422(11) -0.00185(10)
S1 0.0233(6) 0.0347(6) 0.0231(6) -0.0006(5) 0.0001(5) 0.0051(4)
S4 0.0278(6) 0.0231(5) 0.0217(5) -0.0028(4) 0.0036(5) 0.0008(4)
S7 0.0220(5) 0.0255(5) 0.0175(5) -0.0002(4) 0.0039(4) -0.0078(4)
C2 0.026(2) 0.044(3) 0.026(3) -0.006(2) -0.003(2) 0.002(2)
C3 0.033(3) 0.036(2) 0.024(2) -0.014(2) 0.002(2) -0.006(2)
C5 0.029(2) 0.033(2) 0.020(2) -0.0031(18) 0.006(2) 0.0064(19)
C6 0.027(2) 0.041(3) 0.019(2) 0.0012(19) 0.011(2) 0.006(2)
C8 0.039(3) 0.035(2) 0.020(2) 0.0073(19) 0.007(2) -0.001(2)
C9 0.040(3) 0.032(2) 0.023(2) 0.0094(19) 0.002(2) 0.011(2)
C10 0.023(2) 0.030(2) 0.018(2) 0.0021(17) 0.0026(18) 0.0030(18)
C11 0.028(2) 0.031(2) 0.030(3) -0.001(2) 0.005(2) -0.0010(19)
C12 0.027(3) 0.038(3) 0.039(3) -0.004(2) 0.004(2) 0.004(2)
C13 0.021(2) 0.051(3) 0.047(3) -0.002(3) 0.003(2) -0.002(2)
C14 0.026(3) 0.043(3) 0.052(4) -0.002(3) 0.001(3) -0.009(2)
C15 0.027(2) 0.032(2) 0.034(3) -0.006(2) 0.006(2) -0.0052(19)
C16 0.026(2) 0.024(2) 0.027(2) -0.0005(18) 0.006(2) 0.0011(17)
C17 0.034(3) 0.029(2) 0.045(3) -0.012(2) -0.007(2) -0.002(2)
C18 0.037(3) 0.031(3) 0.075(5) -0.018(3) 0.004(3) -0.002(2)
C19 0.045(3) 0.026(2) 0.066(4) 0.006(3) 0.022(3) 0.002(2)
C20 0.075(5) 0.040(3) 0.043(3) 0.012(3) 0.010(3) 0.020(3)
C21 0.060(4) 0.030(3) 0.028(3) 0.000(2) -0.005(3) 0.011(2)
C22 0.027(2) 0.031(2) 0.016(2) -0.0004(17) -0.0008(19) 0.0005(18)
C23 0.029(2) 0.039(3) 0.026(2) -0.001(2) 0.004(2) 0.003(2)
C24 0.040(3) 0.051(3) 0.024(3) -0.005(2) 0.012(2) 0.001(2)
C25 0.051(3) 0.056(3) 0.018(2) 0.006(2) 0.006(2) -0.004(3)
C26 0.039(3) 0.049(3) 0.029(3) 0.014(2) -0.002(2) 0.003(2)
C27 0.029(3) 0.044(3) 0.025(2) 0.007(2) 0.000(2) 0.003(2)
C28 0.022(2) 0.032(2) 0.023(2) -0.0013(18) 0.0027(19) 0.0017(18)
C29 0.028(2) 0.031(2) 0.026(2) 0.0037(19) 0.000(2) -0.0005(19)
C30 0.034(3) 0.033(2) 0.039(3) -0.001(2) -0.002(2) 0.011(2)
C31 0.042(3) 0.046(3) 0.049(4) -0.007(3) 0.012(3) 0.017(3)
C32 0.050(4) 0.064(4) 0.048(4) 0.014(3) 0.031(3) 0.017(3)
C33 0.037(3) 0.032(3) 0.046(3) 0.011(2) 0.017(3) 0.007(2)
C34 0.029(2) 0.031(2) 0.016(2) -0.0002(17) 0.0026(19) -0.0081(18)
C35 0.025(3) 0.046(3) 0.042(3) -0.007(2) 0.003(2) -0.003(2)
C36 0.030(3) 0.067(4) 0.042(3) -0.010(3) 0.005(3) -0.010(3)
C37 0.057(4) 0.058(4) 0.033(3) -0.003(3) -0.001(3) -0.033(3)
C38 0.087(5) 0.029(3) 0.070(5) 0.004(3) -0.020(4) -0.017(3)
C39 0.061(4) 0.024(2) 0.066(4) 0.006(3) -0.022(3) -0.008(2)
C44 0.036(3) 0.040(3) 0.043(3) 0.005(2) -0.002(3) 0.008(2)
C40 0.024(2) 0.024(2) 0.026(2) 0.0060(17) 0.0016(19) -0.0029(17)
C41 0.034(3) 0.039(3) 0.026(2) 0.006(2) 0.002(2) -0.003(2)
C42 0.046(3) 0.057(3) 0.026(3) 0.016(2) 0.000(3) -0.004(3)
C43 0.041(3) 0.046(3) 0.045(3) 0.016(3) -0.009(3) 0.007(2)
C45 0.031(3) 0.029(2) 0.027(2) 0.0007(19) 0.005(2) 0.0024(19)
P1 0.0287(6) 0.0361(6) 0.0202(6) 0.0022(5) 0.0030(5) 0.0046(5)
F1 0.050(2) 0.058(2) 0.0273(16) 0.0017(14) -0.0098(15) 0.0010(16)
F2 0.0385(18) 0.069(2) 0.0434(19) -0.0122(17) 0.0092(16) 0.0192(16)
F3 0.0466(19) 0.058(2) 0.0313(17) -0.0092(15) -0.0106(15) 0.0120(16)
F4 0.056(2) 0.0458(18) 0.0406(19) 0.0125(15) 0.0126(17) -0.0016(15)
F5 0.0429(19) 0.0515(19) 0.048(2) -0.0011(16) 0.0014(16) 0.0214(15)
F6 0.060(2) 0.063(2) 0.054(2) 0.0200(18) 0.0060(19) -0.0186(18)
P2 0.0548(9) 0.0396(7) 0.0291(7) 0.0106(6) 0.0124(7) 0.0123(6)
F7 0.071(3) 0.068(2) 0.0358(19) 0.0002(17) 0.0098(18) 0.022(2)
F8 0.133(4) 0.054(2) 0.039(2) 0.0011(17) -0.006(2) -0.021(2)
F9 0.091(3) 0.084(3) 0.044(2) 0.020(2) 0.007(2) -0.026(2)
F10 0.097(3) 0.074(3) 0.060(3) 0.002(2) 0.014(2) 0.050(3)
F11 0.108(4) 0.147(5) 0.066(3) 0.044(3) 0.007(3) -0.066(4)
F12 0.094(4) 0.101(4) 0.076(3) 0.006(3) -0.013(3) 0.056(3)
N1 0.044(3) 0.056(3) 0.095(5) 0.006(4) -0.011(4) 0.003(3)
O1 0.081(5) 0.145(6) 0.079(5) 0.030(4) 0.002(4) 0.012(4)
O2 0.092(4) 0.062(3) 0.107(5) 0.023(3) 0.009(4) 0.021(3)
C46 0.073(6) 0.067(5) 0.182(12) -0.017(7) -0.016(7) 0.025(5)
N2 0.060(3) 0.043(3) 0.049(3) 0.004(2) 0.018(3) -0.004(2)
O3 0.072(3) 0.058(3) 0.062(3) 0.016(2) 0.023(3) -0.002(2)
O4 0.071(4) 0.070(3) 0.087(4) 0.003(3) 0.034(3) -0.015(3)
C47 0.123(8) 0.091(6) 0.061(5) 0.018(5) -0.013(6) -0.014(6)

loop_
_atom_type_symbol
_atom_type_description
_atom_type_scat_dispersion_real
_atom_type_scat_dispersion_imag
_atom_type_scat_source
C C 0.0033 0.0016 'International Tables Vol C Tables 4.2.6.8 and 6.1.1.4'
H H 0.0000 0.0000 'International Tables Vol C Tables 4.2.6.8 and 6.1.1.4'
F F 0.0171 0.0103 'International Tables Vol C Tables 4.2.6.8 and 6.1.1.4'
P P 0.1023 0.0942 'International Tables Vol C Tables 4.2.6.8 and 6.1.1.4'
S S 0.1246 0.1234 'International Tables Vol C Tables 4.2.6.8 and 6.1.1.4'
Sb Sb -0.5866 1.5461 'International Tables Vol C Tables 4.2.6.8 and 6.1.1.4'
Pt Pt -1.7033 8.3905 'International Tables Vol C Tables 4.2.6.8 and 6.1.1.4'
N N 0.0061 0.0033 'International Tables Vol C Tables 4.2.6.8 and 6.1.1.4'
O O 0.0106 0.0060 'International Tables Vol C Tables 4.2.6.8 and 6.1.1.4'

loop_
_geom_angle_atom_site_label_1
_geom_angle_atom_site_label_2
_geom_angle_atom_site_label_3
_geom_angle
_geom_angle_site_symmetry_1
_geom_angle_site_symmetry_3
_geom_angle_publ_flag
S7 Pt1 S4 88.43(4) . . ?
S7 Pt1 S1 87.96(4) . . ?
S4 Pt1 S1 86.11(5) . . ?
S7 Pt1 Sb1 86.37(3) . . ?
S4 Pt1 Sb1 140.63(3) . . ?
S1 Pt1 Sb1 132.57(3) . . ?
S7 Pt1 Sb2 174.91(3) . . ?
S4 Pt1 Sb2 91.26(4) . . ?
S1 Pt1 Sb2 97.09(4) . . ?
Sb1 Pt1 Sb2 90.65(2) . . ?
C22 Sb1 C16 101.30(18) . . ?
C22 Sb1 C10 100.42(18) . . ?
C16 Sb1 C10 104.04(18) . . ?
C22 Sb1 Pt1 123.10(13) . . ?
C16 Sb1 Pt1 115.89(13) . . ?
C10 Sb1 Pt1 109.60(12) . . ?
C28 Sb2 C34 100.73(18) . . ?
C28 Sb2 C40 109.25(18) . . ?
C34 Sb2 C40 101.70(18) . . ?
C28 Sb2 Pt1 116.61(13) . . ?
C34 Sb2 Pt1 115.48(13) . . ?
C40 Sb2 Pt1 111.62(13) . . ?
C9 S1 C2 99.8(2) . . ?
C9 S1 Pt1 97.59(17) . . ?
C2 S1 Pt1 102.18(16) . . ?
C3 S4 C5 100.6(2) . . ?
C3 S4 Pt1 102.23(15) . . ?
C5 S4 Pt1 102.26(15) . . ?
C8 S7 C6 102.6(2) . . ?
C8 S7 Pt1 105.78(17) . . ?
C6 S7 Pt1 101.33(16) . . ?
C3 C2 S1 115.1(3) . . ?
C3 C2 H2A 108.5 . . ?
S1 C2 H2A 108.5 . . ?
C3 C2 H2B 108.5 . . ?
S1 C2 H2B 108.5 . . ?
H2A C2 H2B 107.5 . . ?
C2 C3 S4 116.0(3) . . ?
C2 C3 H3A 108.3 . . ?
S4 C3 H3A 108.3 . . ?
C2 C3 H3B 108.3 . . ?
S4 C3 H3B 108.3 . . ?
H3A C3 H3B 107.4 . . ?
C6 C5 S4 113.7(3) . . ?
C6 C5 H5A 108.8 . . ?
S4 C5 H5A 108.8 . . ?
C6 C5 H5B 108.8 . . ?
S4 C5 H5B 108.8 . . ?
H5A C5 H5B 107.7 . . ?
C5 C6 S7 115.4(3) . . ?
C5 C6 H6A 108.4 . . ?
S7 C6 H6A 108.4 . . ?
C5 C6 H6B 108.4 . . ?
S7 C6 H6B 108.4 . . ?
H6A C6 H6B 107.5 . . ?
C9 C8 S7 113.9(3) . . ?
C9 C8 H8A 108.8 . . ?
S7 C8 H8A 108.8 . . ?
C9 C8 H8B 108.8 . . ?
S7 C8 H8B 108.8 . . ?
H8A C8 H8B 107.7 . . ?
C8 C9 S1 115.3(3) . . ?
C8 C9 H9A 108.4 . . ?
S1 C9 H9A 108.4 . . ?
C8 C9 H9B 108.4 . . ?
S1 C9 H9B 108.4 . . ?
H9A C9 H9B 107.5 . . ?
C15 C10 C11 119.6(4) . . ?
C15 C10 Sb1 122.0(3) . . ?
C11 C10 Sb1 118.4(3) . . ?
C10 C11 C12 119.8(5) . . ?
C10 C11 H11 120.1 . . ?
C12 C11 H11 120.1 . . ?
C13 C12 C11 119.7(5) . . ?
C13 C12 H12 120.2 . . ?
C11 C12 H12 120.2 . . ?
C14 C13 C12 120.4(5) . . ?
C14 C13 H13 119.8 . . ?
C12 C13 H13 119.8 . . ?
C13 C14 C15 120.4(5) . . ?
C13 C14 H14 119.8 . . ?
C15 C14 H14 119.8 . . ?
C14 C15 C10 120.1(5) . . ?
C14 C15 H15 119.9 . . ?
C10 C15 H15 119.9 . . ?
C21 C16 C17 119.2(4) . . ?
C21 C16 Sb1 119.9(3) . . ?
C17 C16 Sb1 120.9(4) . . ?
C16 C17 C18 119.3(5) . . ?
C16 C17 H17 120.3 . . ?
C18 C17 H17 120.3 . . ?
C19 C18 C17 120.9(5) . . ?
C19 C18 H18 119.6 . . ?
C17 C18 H18 119.6 . . ?
C20 C19 C18 119.9(5) . . ?
C20 C19 H19 120.1 . . ?
C18 C19 H19 120.1 . . ?
C19 C20 C21 120.1(6) . . ?
C19 C20 H20 119.9 . . ?
C21 C20 H20 119.9 . . ?
C16 C21 C20 120.5(5) . . ?
C16 C21 H21 119.7 . . ?
C20 C21 H21 119.7 . . ?
C23 C22 C27 120.2(4) . . ?
C23 C22 Sb1 120.5(3) . . ?
C27 C22 Sb1 119.2(4) . . ?
C22 C23 C24 119.1(5) . . ?
C22 C23 H23 120.4 . . ?
C24 C23 H23 120.4 . . ?
C25 C24 C23 120.3(5) . . ?
C25 C24 H24 119.8 . . ?
C23 C24 H24 119.8 . . ?
C26 C25 C24 120.4(5) . . ?
C26 C25 H25 119.8 . . ?
C24 C25 H25 119.8 . . ?
C25 C26 C27 120.5(5) . . ?
C25 C26 H26 119.7 . . ?
C27 C26 H26 119.7 . . ?
C26 C27 C22 119.4(5) . . ?
C26 C27 H27 120.3 . . ?
C22 C27 H27 120.3 . . ?
C29 C28 C33 119.9(4) . . ?
C29 C28 Sb2 120.1(4) . . ?
C33 C28 Sb2 120.0(3) . . ?
C30 C29 C28 120.0(5) . . ?
C30 C29 H29 120.0 . . ?
C28 C29 H29 120.0 . . ?
C31 C30 C29 120.0(5) . . ?
C31 C30 H30 120.0 . . ?
C29 C30 H30 120.0 . . ?
C30 C31 C32 120.9(5) . . ?
C30 C31 H31 119.6 . . ?
C32 C31 H31 119.6 . . ?
C31 C32 C33 119.7(6) . . ?
C31 C32 H32 120.2 . . ?
C33 C32 H32 120.2 . . ?
C32 C33 C28 119.4(5) . . ?
C32 C33 H33 120.3 . . ?
C28 C33 H33 120.3 . . ?
C39 C34 C35 119.6(5) . . ?
C39 C34 Sb2 121.0(4) . . ?
C35 C34 Sb2 119.5(4) . . ?
C34 C35 C36 120.4(5) . . ?
C34 C35 H35 119.8 . . ?
C36 C35 H35 119.8 . . ?
C37 C36 C35 119.3(6) . . ?
C37 C36 H36 120.4 . . ?
C35 C36 H36 120.4 . . ?
C38 C37 C36 120.6(5) . . ?
C38 C37 H37 119.7 . . ?
C36 C37 H37 119.7 . . ?
C37 C38 C39 120.3(6) . . ?
C37 C38 H38 119.9 . . ?
C39 C38 H38 119.9 . . ?
C34 C39 C38 119.8(6) . . ?
C34 C39 H39 120.1 . . ?
C38 C39 H39 120.1 . . ?
C45 C44 C43 120.0(5) . . ?
C45 C44 H44 120.0 . . ?
C43 C44 H44 120.0 . . ?
C41 C40 C45 120.1(4) . . ?
C41 C40 Sb2 123.1(4) . . ?
C45 C40 Sb2 116.8(3) . . ?
C40 C41 C42 119.8(5) . . ?
C40 C41 H41 120.1 . . ?
C42 C41 H41 120.1 . . ?
C41 C42 C43 120.2(5) . . ?
C41 C42 H42 119.9 . . ?
C43 C42 H42 119.9 . . ?
C44 C43 C42 119.7(5) . . ?
C44 C43 H43 120.1 . . ?
C42 C43 H43 120.1 . . ?
C44 C45 C40 120.1(5) . . ?
C44 C45 H45 119.9 . . ?
C40 C45 H45 119.9 . . ?
F6 P1 F3 90.6(2) . . ?
F6 P1 F1 90.0(2) . . ?
F3 P1 F1 179.4(2) . . ?
F6 P1 F4 179.8(2) . . ?
F3 P1 F4 89.5(2) . . ?
F1 P1 F4 89.94(19) . . ?
F6 P1 F2 91.3(2) . . ?
F3 P1 F2 90.34(18) . . ?
F1 P1 F2 89.91(19) . . ?
F4 P1 F2 88.9(2) . . ?
F6 P1 F5 90.8(2) . . ?
F3 P1 F5 89.85(18) . . ?
F1 P1 F5 89.88(19) . . ?
F4 P1 F5 89.0(2) . . ?
F2 P1 F5 177.9(2) . . ?
F11 P2 F12 94.3(4) . . ?
F11 P2 F8 92.3(3) . . ?
F12 P2 F8 91.3(3) . . ?
F11 P2 F10 91.4(3) . . ?
F12 P2 F10 173.3(3) . . ?
F8 P2 F10 92.0(3) . . ?
F11 P2 F7 88.9(3) . . ?
F12 P2 F7 89.5(2) . . ?
F8 P2 F7 178.5(3) . . ?
F10 P2 F7 87.1(2) . . ?
F11 P2 F9 178.1(3) . . ?
F12 P2 F9 86.3(3) . . ?
F8 P2 F9 89.5(2) . . ?
F10 P2 F9 87.9(3) . . ?
F7 P2 F9 89.4(2) . . ?
O2 N1 O1 123.9(7) . . ?
O2 N1 C46 116.8(9) . . ?
O1 N1 C46 119.3(8) . . ?
N1 C46 H46A 109.5 . . ?
N1 C46 H46B 109.5 . . ?
H46A C46 H46B 109.5 . . ?
N1 C46 H46C 109.5 . . ?
H46A C46 H46C 109.5 . . ?
H46B C46 H46C 109.5 . . ?
O4 N2 O3 122.9(6) . . ?
O4 N2 C47 118.4(7) . . ?
O3 N2 C47 118.7(7) . . ?
N2 C47 H47A 109.5 . . ?
N2 C47 H47B 109.5 . . ?
H47A C47 H47B 109.5 . . ?
N2 C47 H47C 109.5 . . ?
H47A C47 H47C 109.5 . . ?
H47B C47 H47C 109.5 . . ?

loop_
_geom_bond_atom_site_label_1
_geom_bond_atom_site_label_2
_geom_bond_distance
_geom_bond_site_symmetry_2
_geom_bond_publ_flag
Pt1 S7 2.3197(13) . ?
Pt1 S4 2.4505(13) . ?
Pt1 S1 2.5140(14) . ?
Pt1 Sb1 2.5386(9) . ?
Pt1 Sb2 2.5447(8) . ?
Sb1 C22 2.117(5) . ?
Sb1 C16 2.120(4) . ?
Sb1 C10 2.125(5) . ?
Sb2 C28 2.109(5) . ?
Sb2 C34 2.111(4) . ?
Sb2 C40 2.123(5) . ?
S1 C9 1.820(5) . ?
S1 C2 1.822(5) . ?
S4 C3 1.819(5) . ?
S4 C5 1.835(5) . ?
S7 C8 1.822(5) . ?
S7 C6 1.830(5) . ?
C2 C3 1.503(7) . ?
C2 H2A 0.9600 . ?
C2 H2B 0.9600 . ?
C3 H3A 0.9600 . ?
C3 H3B 0.9600 . ?
C5 C6 1.507(7) . ?
C5 H5A 0.9600 . ?
C5 H5B 0.9600 . ?
C6 H6A 0.9600 . ?
C6 H6B 0.9600 . ?
C8 C9 1.523(7) . ?
C8 H8A 0.9600 . ?
C8 H8B 0.9600 . ?
C9 H9A 0.9600 . ?
C9 H9B 0.9600 . ?
C10 C15 1.390(6) . ?
C10 C11 1.393(6) . ?
C11 C12 1.399(7) . ?
C11 H11 0.9600 . ?
C12 C13 1.387(7) . ?
C12 H12 0.9600 . ?
C13 C14 1.371(8) . ?
C13 H13 0.9600 . ?
C14 C15 1.387(7) . ?
C14 H14 0.9600 . ?
C15 H15 0.9600 . ?
C16 C21 1.375(7) . ?
C16 C17 1.390(6) . ?
C17 C18 1.394(8) . ?
C17 H17 0.9600 . ?
C18 C19 1.367(9) . ?
C18 H18 0.9600 . ?
C19 C20 1.363(9) . ?
C19 H19 0.9600 . ?
C20 C21 1.394(7) . ?
C20 H20 0.9600 . ?
C21 H21 0.9600 . ?
C22 C23 1.396(7) . ?
C22 C27 1.399(7) . ?
C23 C24 1.396(7) . ?
C23 H23 0.9600 . ?
C24 C25 1.380(8) . ?
C24 H24 0.9600 . ?
C25 C26 1.377(8) . ?
C25 H25 0.9600 . ?
C26 C27 1.387(7) . ?
C26 H26 0.9600 . ?
C27 H27 0.9600 . ?
C28 C29 1.386(7) . ?
C28 C33 1.394(7) . ?
C29 C30 1.379(7) . ?
C29 H29 0.9600 . ?
C30 C31 1.373(9) . ?
C30 H30 0.9600 . ?
C31 C32 1.377(9) . ?
C31 H31 0.9600 . ?
C32 C33 1.393(8) . ?
C32 H32 0.9600 . ?
C33 H33 0.9600 . ?
C34 C39 1.383(7) . ?
C34 C35 1.386(7) . ?
C35 C36 1.396(8) . ?
C35 H35 0.9600 . ?
C36 C37 1.379(9) . ?
C36 H36 0.9600 . ?
C37 C38 1.370(10) . ?
C37 H37 0.9600 . ?
C38 C39 1.393(8) . ?
C38 H38 0.9600 . ?
C39 H39 0.9600 . ?
C44 C45 1.382(7) . ?
C44 C43 1.387(8) . ?
C44 H44 0.9600 . ?
C40 C41 1.381(7) . ?
C40 C45 1.388(6) . ?
C41 C42 1.388(8) . ?
C41 H41 0.9600 . ?
C42 C43 1.390(8) . ?
C42 H42 0.9600 . ?
C43 H43 0.9600 . ?
C45 H45 0.9600 . ?
P1 F6 1.580(4) . ?
P1 F3 1.592(3) . ?
P1 F1 1.595(3) . ?
P1 F4 1.603(3) . ?
P1 F2 1.605(3) . ?
P1 F5 1.606(3) . ?
P2 F11 1.555(5) . ?
P2 F12 1.580(4) . ?
P2 F8 1.582(4) . ?
P2 F10 1.595(4) . ?
P2 F7 1.596(4) . ?
P2 F9 1.600(4) . ?
N1 O2 1.186(8) . ?
N1 O1 1.217(9) . ?
N1 C46 1.484(10) . ?
C46 H46A 0.9599 . ?
C46 H46B 0.9599 . ?
C46 H46C 0.9599 . ?
N2 O4 1.229(7) . ?
N2 O3 1.234(7) . ?
N2 C47 1.448(10) . ?
C47 H47A 0.9599 . ?
C47 H47B 0.9599 . ?
C47 H47C 0.9599 . ?

loop_
_geom_torsion_atom_site_label_1
_geom_torsion_atom_site_label_2
_geom_torsion_atom_site_label_3
_geom_torsion_atom_site_label_4
_geom_torsion
_geom_torsion_site_symmetry_1
_geom_torsion_site_symmetry_2
_geom_torsion_site_symmetry_3
_geom_torsion_site_symmetry_4
_geom_torsion_publ_flag
S7 Pt1 Sb1 C22 -166.57(15) . . . . ?
S4 Pt1 Sb1 C22 -83.49(16) . . . . ?
S1 Pt1 Sb1 C22 109.54(15) . . . . ?
Sb2 Pt1 Sb1 C22 9.29(15) . . . . ?
S7 Pt1 Sb1 C16 68.23(15) . . . . ?
S4 Pt1 Sb1 C16 151.31(15) . . . . ?
S1 Pt1 Sb1 C16 -15.66(15) . . . . ?
Sb2 Pt1 Sb1 C16 -115.91(15) . . . . ?
S7 Pt1 Sb1 C10 -49.10(13) . . . . ?
S4 Pt1 Sb1 C10 33.98(14) . . . . ?
S1 Pt1 Sb1 C10 -132.98(14) . . . . ?
Sb2 Pt1 Sb1 C10 126.77(13) . . . . ?
S7 Pt1 Sb2 C28 120.0(3) . . . . ?
S4 Pt1 Sb2 C28 -153.46(14) . . . . ?
S1 Pt1 Sb2 C28 -67.22(14) . . . . ?
Sb1 Pt1 Sb2 C28 65.87(14) . . . . ?
S7 Pt1 Sb2 C34 -122.0(3) . . . . ?
S4 Pt1 Sb2 C34 -35.47(15) . . . . ?
S1 Pt1 Sb2 C34 50.77(15) . . . . ?
Sb1 Pt1 Sb2 C34 -176.14(15) . . . . ?
S7 Pt1 Sb2 C40 -6.5(3) . . . . ?
S4 Pt1 Sb2 C40 80.01(14) . . . . ?
S1 Pt1 Sb2 C40 166.25(13) . . . . ?
Sb1 Pt1 Sb2 C40 -60.66(13) . . . . ?
S7 Pt1 S1 C9 -19.64(17) . . . . ?
S4 Pt1 S1 C9 -108.21(17) . . . . ?
Sb1 Pt1 S1 C9 63.55(17) . . . . ?
Sb2 Pt1 S1 C9 161.00(16) . . . . ?
S7 Pt1 S1 C2 82.15(19) . . . . ?
S4 Pt1 S1 C2 -6.41(19) . . . . ?
Sb1 Pt1 S1 C2 165.34(18) . . . . ?
Sb2 Pt1 S1 C2 -97.20(19) . . . . ?
S7 Pt1 S4 C3 -102.16(19) . . . . ?
S1 Pt1 S4 C3 -14.09(18) . . . . ?
Sb1 Pt1 S4 C3 175.49(18) . . . . ?
Sb2 Pt1 S4 C3 82.93(18) . . . . ?
S7 Pt1 S4 C5 1.67(16) . . . . ?
S1 Pt1 S4 C5 89.73(16) . . . . ?
Sb1 Pt1 S4 C5 -80.68(16) . . . . ?
Sb2 Pt1 S4 C5 -173.25(16) . . . . ?
S4 Pt1 S7 C8 85.34(17) . . . . ?
S1 Pt1 S7 C8 -0.82(17) . . . . ?
Sb1 Pt1 S7 C8 -133.71(17) . . . . ?
Sb2 Pt1 S7 C8 172.0(3) . . . . ?
S4 Pt1 S7 C6 -21.39(16) . . . . ?
S1 Pt1 S7 C6 -107.55(17) . . . . ?
Sb1 Pt1 S7 C6 119.56(16) . . . . ?
Sb2 Pt1 S7 C6 65.2(4) . . . . ?
C9 S1 C2 C3 132.6(4) . . . . ?
Pt1 S1 C2 C3 32.6(4) . . . . ?
S1 C2 C3 S4 -51.6(5) . . . . ?
C5 S4 C3 C2 -65.2(4) . . . . ?
Pt1 S4 C3 C2 39.9(4) . . . . ?
C3 S4 C5 C6 129.9(4) . . . . ?
Pt1 S4 C5 C6 24.7(4) . . . . ?
S4 C5 C6 S7 -48.8(4) . . . . ?
C8 S7 C6 C5 -63.8(4) . . . . ?
Pt1 S7 C6 C5 45.4(4) . . . . ?
C6 S7 C8 C9 133.4(4) . . . . ?
Pt1 S7 C8 C9 27.6(4) . . . . ?
S7 C8 C9 S1 -51.0(5) . . . . ?
C2 S1 C9 C8 -60.3(4) . . . . ?
Pt1 S1 C9 C8 43.6(4) . . . . ?
C22 Sb1 C10 C15 -82.8(4) . . . . ?
C16 Sb1 C10 C15 21.7(4) . . . . ?
Pt1 Sb1 C10 C15 146.3(4) . . . . ?
C22 Sb1 C10 C11 94.7(4) . . . . ?
C16 Sb1 C10 C11 -160.7(4) . . . . ?
Pt1 Sb1 C10 C11 -36.2(4) . . . . ?
C15 C10 C11 C12 -0.6(7) . . . . ?
Sb1 C10 C11 C12 -178.2(4) . . . . ?
C10 C11 C12 C13 0.7(8) . . . . ?
C11 C12 C13 C14 -0.9(9) . . . . ?
C12 C13 C14 C15 1.0(9) . . . . ?
C13 C14 C15 C10 -0.9(9) . . . . ?
C11 C10 C15 C14 0.7(8) . . . . ?
Sb1 C10 C15 C14 178.2(4) . . . . ?
C22 Sb1 C16 C21 -144.3(4) . . . . ?
C10 Sb1 C16 C21 111.8(4) . . . . ?
Pt1 Sb1 C16 C21 -8.6(5) . . . . ?
C22 Sb1 C16 C17 37.0(4) . . . . ?
C10 Sb1 C16 C17 -66.9(4) . . . . ?
Pt1 Sb1 C16 C17 172.7(4) . . . . ?
C21 C16 C17 C18 -2.1(8) . . . . ?
Sb1 C16 C17 C18 176.6(4) . . . . ?
C16 C17 C18 C19 0.6(9) . . . . ?
C17 C18 C19 C20 1.3(9) . . . . ?
C18 C19 C20 C21 -1.7(10) . . . . ?
C17 C16 C21 C20 1.7(9) . . . . ?
Sb1 C16 C21 C20 -177.0(5) . . . . ?
C19 C20 C21 C16 0.2(10) . . . . ?
C16 Sb1 C22 C23 48.5(4) . . . . ?
C10 Sb1 C22 C23 155.3(4) . . . . ?
Pt1 Sb1 C22 C23 -82.9(4) . . . . ?
C16 Sb1 C22 C27 -131.1(4) . . . . ?
C10 Sb1 C22 C27 -24.3(4) . . . . ?
Pt1 Sb1 C22 C27 97.5(4) . . . . ?
C27 C22 C23 C24 -0.4(7) . . . . ?
Sb1 C22 C23 C24 -180.0(4) . . . . ?
C22 C23 C24 C25 0.4(8) . . . . ?
C23 C24 C25 C26 0.3(9) . . . . ?
C24 C25 C26 C27 -1.0(9) . . . . ?
C25 C26 C27 C22 1.1(8) . . . . ?
C23 C22 C27 C26 -0.4(8) . . . . ?
Sb1 C22 C27 C26 179.2(4) . . . . ?
C34 Sb2 C28 C29 -122.4(4) . . . . ?
C40 Sb2 C28 C29 131.1(4) . . . . ?
Pt1 Sb2 C28 C29 3.4(4) . . . . ?
C34 Sb2 C28 C33 57.2(4) . . . . ?
C40 Sb2 C28 C33 -49.3(4) . . . . ?
Pt1 Sb2 C28 C33 -177.0(4) . . . . ?
C33 C28 C29 C30 2.4(7) . . . . ?
Sb2 C28 C29 C30 -178.0(4) . . . . ?
C28 C29 C30 C31 0.6(8) . . . . ?
C29 C30 C31 C32 -2.5(9) . . . . ?
C30 C31 C32 C33 1.2(10) . . . . ?
C31 C32 C33 C28 1.8(10) . . . . ?
C29 C28 C33 C32 -3.6(8) . . . . ?
Sb2 C28 C33 C32 176.8(5) . . . . ?
C28 Sb2 C34 C39 -135.8(5) . . . . ?
C40 Sb2 C34 C39 -23.4(5) . . . . ?
Pt1 Sb2 C34 C39 97.6(5) . . . . ?
C28 Sb2 C34 C35 44.9(4) . . . . ?
C40 Sb2 C34 C35 157.4(4) . . . . ?
Pt1 Sb2 C34 C35 -81.6(4) . . . . ?
C39 C34 C35 C36 1.9(8) . . . . ?
Sb2 C34 C35 C36 -178.8(4) . . . . ?
C34 C35 C36 C37 -1.0(9) . . . . ?
C35 C36 C37 C38 0.0(10) . . . . ?
C36 C37 C38 C39 0.0(11) . . . . ?
C35 C34 C39 C38 -1.9(10) . . . . ?
Sb2 C34 C39 C38 178.9(6) . . . . ?
C37 C38 C39 C34 1.0(12) . . . . ?
C28 Sb2 C40 C41 15.9(4) . . . . ?
C34 Sb2 C40 C41 -90.0(4) . . . . ?
Pt1 Sb2 C40 C41 146.3(4) . . . . ?
C28 Sb2 C40 C45 -165.6(3) . . . . ?
C34 Sb2 C40 C45 88.5(4) . . . . ?
Pt1 Sb2 C40 C45 -35.1(4) . . . . ?
C45 C40 C41 C42 0.8(7) . . . . ?
Sb2 C40 C41 C42 179.3(4) . . . . ?
C40 C41 C42 C43 -0.8(8) . . . . ?
C45 C44 C43 C42 -0.3(9) . . . . ?
C41 C42 C43 C44 0.6(9) . . . . ?
C43 C44 C45 C40 0.2(8) . . . . ?
C41 C40 C45 C44 -0.5(7) . . . . ?
Sb2 C40 C45 C44 -179.1(4) . . . . ?
